data_1537767
loop_
_publ_author_name
'Beck, H.P.'
'Nau, H.'

_publ_section_title
;
 Zur Kenntnis der Phasen A2-2x Sn5+x Cl12 (A= K, In)
;
_journal_name_full 'Zeitschrift fuer Anorganische und Allgemeine Chemie'
_journal_page_first 193
_journal_page_last 200
_journal_volume 558
_journal_year 1988
_chemical_formula_sum 'Cl12 In1.71 Sn5.14'
_chemical_name_systematic 'In1.71 Sn5.14 Cl12'
_space_group_IT_number 174
_symmetry_space_group_name_Hall 'P -6'
_symmetry_space_group_name_H-M 'P -6'
_cell_angle_alpha 90
_cell_angle_beta 90
_cell_angle_gamma 120
_cell_formula_units_Z 1
_cell_length_a 11.898
_cell_length_b 11.898
_cell_length_c 4.312
_cell_volume 528.637
_citation_journal_id_ASTM ZAACAB
_cod_data_source_file Beck_ZAACAB_1988_1961.cif
_cod_data_source_block Cl12In1.71Sn5.14
_cod_original_cell_volume 528.6367
_cod_database_code 1537767

loop_
_symmetry_equiv_pos_as_xyz
x,y,z
-x+y,-x,-z
-y,x-y,z
x,y,-z
-x+y,-x,z
-y,x-y,-z

loop_
_atom_site_label
_atom_site_type_symbol
_atom_site_fract_x
_atom_site_fract_y
_atom_site_fract_z
_atom_site_occupancy
_atom_site_U_iso_or_equiv
Cl3 Cl-1 0.5171 0.1837 0 1 0.0
Sn1 Sn+2 0.4279 0.3114 0.5 0.857 0.0
In1 In+1 0.4036 0.2434 0.5 0.143 0.0
In3 In+1 0 0 0 0.85 0.0
Cl1 Cl-1 0.2598 0.2445 0 1 0.0
Cl2 Cl-1 0.0096 0.2451 0.5 1 0.0
Cl4 Cl-1 0.1301 0.6149 0.5 1 0.0
Sn2 Sn+2 0.1135 0.4214 0 0.857 0.0
In2 In+1 0.1739 0.4514 0 0.143 0.0
